data_2220495
loop_
_publ_author_name
'Thilagavathy, R.'
'Kavitha, Helen P.'
'Arulmozhi, R.'
'Vennila, Jasmine P.'
'Manivannan, V.'

_publ_section_title
;
 2-Phenyl-4<i>H</i>-3,1-benzoxazin-4-one
;
_journal_coeditor_code GK2180
_journal_issue 1
_journal_name_full 'Acta Crystallographica Section E'
_journal_page_first o127
_journal_paper_doi 10.1107/S1600536808042050
_journal_volume 65
_journal_year 2009
_chemical_formula_iupac 'C14 H9 N O2'
_chemical_formula_moiety 'C14 H9 N O2'
_chemical_formula_sum 'C14 H9 N O2'
_chemical_formula_weight 223.22
_chemical_name_systematic
;
2-Phenyl-4<i>H</i>-3,1-benzoxazin-4-one
;
_space_group_IT_number 14
_symmetry_cell_setting monoclinic
_symmetry_space_group_name_Hall '-P 2yn'
_symmetry_space_group_name_H-M 'P 1 21/n 1'
_atom_sites_solution_hydrogens geom
_atom_sites_solution_primary direct
_atom_sites_solution_secondary difmap
_audit_creation_method SHELXL-97
_cell_angle_alpha 90.00
_cell_angle_beta 94.946(3)
_cell_angle_gamma 90.00
_cell_formula_units_Z 4
_cell_length_a 13.3055(16)
_cell_length_b 3.8930(4)
_cell_length_c 20.445(2)
_cell_measurement_reflns_used 2312
_cell_measurement_temperature 295(2)
_cell_measurement_theta_max 29.5
_cell_measurement_theta_min 1.7
_cell_volume 1055.1(2)
_computing_cell_refinement 'APEX2 (Bruker, 2004)'
_computing_data_collection 'APEX2 (Bruker, 2004)'
_computing_data_reduction 'SAINT (Bruker, 2004)'
_computing_molecular_graphics 'PLATON (Spek, 2003)'
_computing_publication_material 'SHELXL97 (Sheldrick, 2008)'
_computing_structure_refinement 'SHELXL97 (Sheldrick, 2008)'
_computing_structure_solution 'SHELXS97 (Sheldrick, 2008)'
_diffrn_ambient_temperature 295(2)
_diffrn_detector_area_resol_mean 0
_diffrn_measured_fraction_theta_full 0.998
_diffrn_measured_fraction_theta_max 0.998
_diffrn_measurement_device_type 'Bruker Kappa APEXII'
_diffrn_measurement_method '\w and \f'
_diffrn_radiation_monochromator graphite
_diffrn_radiation_source 'fine-focus sealed tube'
_diffrn_radiation_type MoK\a
_diffrn_radiation_wavelength 0.71073
_diffrn_reflns_av_R_equivalents 0.0362
_diffrn_reflns_av_sigmaI/netI 0.0359
_diffrn_reflns_limit_h_max 17
_diffrn_reflns_limit_h_min -18
_diffrn_reflns_limit_k_max 5
_diffrn_reflns_limit_k_min -5
_diffrn_reflns_limit_l_max 28
_diffrn_reflns_limit_l_min -28
_diffrn_reflns_number 13688
_diffrn_reflns_theta_full 29.78
_diffrn_reflns_theta_max 29.78
_diffrn_reflns_theta_min 1.76
_diffrn_standards_decay_% 0
_diffrn_standards_interval_count 0
_diffrn_standards_interval_time 0
_exptl_absorpt_coefficient_mu 0.095
_exptl_absorpt_correction_T_max 0.9849
_exptl_absorpt_correction_T_min 0.9812
_exptl_absorpt_correction_type multi-scan
_exptl_absorpt_process_details '(SADABS; Sheldrick, 1996)'
_exptl_crystal_colour 'pale yellow'
_exptl_crystal_density_diffrn 1.405
_exptl_crystal_density_method 'not measured'
_exptl_crystal_description block
_exptl_crystal_F_000 464
_exptl_crystal_size_max 0.20
_exptl_crystal_size_mid 0.16
_exptl_crystal_size_min 0.16
_refine_diff_density_max 0.238
_refine_diff_density_min -0.276
_refine_ls_extinction_method none
_refine_ls_goodness_of_fit_ref 1.077
_refine_ls_hydrogen_treatment constr
_refine_ls_matrix_type full
_refine_ls_number_parameters 154
_refine_ls_number_reflns 3034
_refine_ls_number_restraints 0
_refine_ls_restrained_S_all 1.077
_refine_ls_R_factor_all 0.1044
_refine_ls_R_factor_gt 0.0533
_refine_ls_shift/su_max 0.000
_refine_ls_shift/su_mean 0.000
_refine_ls_structure_factor_coef Fsqd
_refine_ls_weighting_details 'calc w=1/[\s^2^(Fo^2^)+(0.0948P)^2^] where P=(Fo^2^+2Fc^2^)/3'
_refine_ls_weighting_scheme calc
_refine_ls_wR_factor_gt 0.1426
_refine_ls_wR_factor_ref 0.1868
_reflns_number_gt 1800
_reflns_number_total 3034
_reflns_threshold_expression I>2\s(I)
_cod_data_source_file gk2180.cif
_cod_data_source_block I
_cod_depositor_comments
;
The following automatic conversions were performed:
'_geom_hbond_publ_flag' value 'Y' changed to 'y' according to
'/home/saulius/struct/CIF-dictionaries/cif_core.dic' dictionary named
'cif_core.dic' version 2.4.1 from 2010-06-29 (2 times).

Automatic conversion script
Id: cif_fix_enum 1527 2010-12-29 10:47:43Z saulius 

The following automatic conversions were performed:

'_geom_hbond_publ_flag' value 'Y' changed to 'y' according to
/home/saulius/struct/CIF-dictionaries/cif_core.dic dictionary named
'cif_core.dic' version 2.4.1 from 2010-06-29 (2 times).

Automatic conversion script
Id: cif_fix_values 1715 2011-07-08 13:25:40Z adriana 
;
_cod_original_sg_symbol_H-M 'P 21/n'
_cod_database_code 2220495
_cod_database_fobs_code 2220495

loop_
_symmetry_equiv_pos_as_xyz
'x, y, z'
'-x+1/2, y+1/2, -z+1/2'
'-x, -y, -z'
'x-1/2, -y-1/2, z-1/2'

loop_
_atom_site_type_symbol
_atom_site_label
_atom_site_fract_x
_atom_site_fract_y
_atom_site_fract_z
_atom_site_U_iso_or_equiv
_atom_site_adp_type
_atom_site_calc_flag
_atom_site_refinement_flags
_atom_site_occupancy
_atom_site_disorder_assembly
_atom_site_disorder_group
C C1 0.54301(13) 0.4961(4) 0.20378(8) 0.0439(4) Uani d . 1 . .
C C2 0.48811(15) 0.6405(4) 0.15009(9) 0.0533(5) Uani d . 1 . .
H H2 0.4227 0.7175 0.1539 0.064 Uiso calc R 1 . .
C C3 0.52987(17) 0.6703(5) 0.09133(10) 0.0663(6) Uani d . 1 . .
H H3 0.4924 0.7639 0.0551 0.080 Uiso calc R 1 . .
C C4 0.62706(19) 0.5616(6) 0.08600(11) 0.0718(6) Uani d . 1 . .
H H4 0.6554 0.5844 0.0462 0.086 Uiso calc R 1 . .
C C5 0.68254(16) 0.4204(5) 0.13861(12) 0.0680(6) Uani d . 1 . .
H H5 0.7482 0.3472 0.1345 0.082 Uiso calc R 1 . .
C C6 0.64107(13) 0.3866(5) 0.19766(10) 0.0549(5) Uani d . 1 . .
H H6 0.6787 0.2904 0.2335 0.066 Uiso calc R 1 . .
C C7 0.49642(12) 0.4637(4) 0.26569(8) 0.0412(4) Uani d . 1 . .
C C8 0.52751(12) 0.2379(4) 0.37481(8) 0.0466(4) Uani d . 1 . .
C C9 0.42925(12) 0.3731(4) 0.38655(8) 0.0412(4) Uani d . 1 . .
C C10 0.39216(13) 0.3387(4) 0.44755(9) 0.0489(4) Uani d . 1 . .
H H10 0.4307 0.2312 0.4817 0.059 Uiso calc R 1 . .
C C11 0.29830(14) 0.4643(5) 0.45710(9) 0.0534(5) Uani d . 1 . .
H H11 0.2733 0.4445 0.4980 0.064 Uiso calc R 1 . .
C C12 0.24090(14) 0.6201(5) 0.40597(10) 0.0535(5) Uani d . 1 . .
H H12 0.1771 0.7027 0.4128 0.064 Uiso calc R 1 . .
C C13 0.27615(12) 0.6554(4) 0.34535(9) 0.0479(4) Uani d . 1 . .
H H13 0.2364 0.7599 0.3113 0.057 Uiso calc R 1 . .
C C14 0.37202(12) 0.5334(4) 0.33502(8) 0.0404(4) Uani d . 1 . .
N N1 0.40839(10) 0.5770(3) 0.27363(7) 0.0441(4) Uani d . 1 . .
O O1 0.55759(8) 0.2978(3) 0.31294(6) 0.0495(3) Uani d . 1 . .
O O2 0.58392(10) 0.0790(4) 0.41188(6) 0.0698(4) Uani d . 1 . .

loop_
_atom_site_aniso_label
_atom_site_aniso_U_11
_atom_site_aniso_U_22
_atom_site_aniso_U_33
_atom_site_aniso_U_12
_atom_site_aniso_U_13
_atom_site_aniso_U_23
C1 0.0438(9) 0.0438(8) 0.0439(10) -0.0068(7) 0.0027(7) -0.0010(7)
C2 0.0560(11) 0.0553(10) 0.0484(11) -0.0045(8) 0.0033(9) 0.0046(8)
C3 0.0816(16) 0.0675(12) 0.0503(12) -0.0070(10) 0.0083(11) 0.0089(9)
C4 0.0859(17) 0.0717(13) 0.0618(14) -0.0187(11) 0.0290(12) -0.0008(10)
C5 0.0567(12) 0.0758(13) 0.0743(15) -0.0074(10) 0.0225(11) -0.0052(11)
C6 0.0443(10) 0.0630(11) 0.0578(12) -0.0049(8) 0.0065(9) 0.0011(8)
C7 0.0384(9) 0.0414(8) 0.0422(10) -0.0032(6) -0.0053(7) 0.0008(6)
C8 0.0404(9) 0.0546(9) 0.0440(10) 0.0025(7) -0.0012(8) 0.0069(7)
C9 0.0391(9) 0.0418(8) 0.0415(9) -0.0023(6) -0.0027(7) -0.0003(6)
C10 0.0496(10) 0.0531(9) 0.0431(10) -0.0017(7) -0.0018(8) 0.0040(7)
C11 0.0542(11) 0.0592(10) 0.0476(11) -0.0037(8) 0.0100(9) -0.0048(8)
C12 0.0424(10) 0.0569(10) 0.0618(13) 0.0010(7) 0.0071(9) -0.0099(8)
C13 0.0393(9) 0.0531(9) 0.0499(11) 0.0030(7) -0.0047(8) -0.0020(7)
C14 0.0370(8) 0.0408(8) 0.0423(9) -0.0020(6) -0.0019(7) -0.0022(6)
N1 0.0399(8) 0.0495(7) 0.0421(8) 0.0008(6) -0.0018(6) 0.0033(6)
O1 0.0387(7) 0.0644(7) 0.0447(7) 0.0069(5) 0.0003(5) 0.0075(5)
O2 0.0532(8) 0.0981(10) 0.0576(9) 0.0236(7) 0.0018(7) 0.0257(7)

loop_
_atom_type_symbol
_atom_type_description
_atom_type_scat_dispersion_real
_atom_type_scat_dispersion_imag
_atom_type_scat_source
C C 0.0033 0.0016 'International Tables Vol C Tables 4.2.6.8 and 6.1.1.4'
H H 0.0000 0.0000 'International Tables Vol C Tables 4.2.6.8 and 6.1.1.4'
N N 0.0061 0.0033 'International Tables Vol C Tables 4.2.6.8 and 6.1.1.4'
O O 0.0106 0.0060 'International Tables Vol C Tables 4.2.6.8 and 6.1.1.4'

loop_
_geom_angle_atom_site_label_1
_geom_angle_atom_site_label_2
_geom_angle_atom_site_label_3
_geom_angle_site_symmetry_1
_geom_angle_site_symmetry_3
_geom_angle
_geom_angle_publ_flag
C2 C1 C6 . . 119.27(17) ?
C2 C1 C7 . . 119.16(15) ?
C6 C1 C7 . . 121.56(16) ?
C3 C2 C1 . . 120.20(18) ?
C3 C2 H2 . . 119.9 ?
C1 C2 H2 . . 119.9 ?
C2 C3 C4 . . 119.9(2) ?
C2 C3 H3 . . 120.0 ?
C4 C3 H3 . . 120.0 ?
C5 C4 C3 . . 120.64(19) ?
C5 C4 H4 . . 119.7 ?
C3 C4 H4 . . 119.7 ?
C4 C5 C6 . . 119.9(2) ?
C4 C5 H5 . . 120.0 ?
C6 C5 H5 . . 120.0 ?
C5 C6 C1 . . 120.05(19) ?
C5 C6 H6 . . 120.0 ?
C1 C6 H6 . . 120.0 ?
N1 C7 O1 . . 124.73(15) ?
N1 C7 C1 . . 122.90(15) ?
O1 C7 C1 . . 112.37(14) ?
O2 C8 O1 . . 117.00(15) ?
O2 C8 C9 . . 127.66(16) ?
O1 C8 C9 . . 115.34(14) ?
C10 C9 C14 . . 120.63(15) ?
C10 C9 C8 . . 120.68(15) ?
C14 C9 C8 . . 118.68(15) ?
C11 C10 C9 . . 119.55(16) ?
C11 C10 H10 . . 120.2 ?
C9 C10 H10 . . 120.2 ?
C10 C11 C12 . . 120.00(17) ?
C10 C11 H11 . . 120.0 ?
C12 C11 H11 . . 120.0 ?
C13 C12 C11 . . 121.27(16) ?
C13 C12 H12 . . 119.4 ?
C11 C12 H12 . . 119.4 ?
C12 C13 C14 . . 119.49(16) ?
C12 C13 H13 . . 120.3 ?
C14 C13 H13 . . 120.3 ?
C9 C14 N1 . . 121.73(14) ?
C9 C14 C13 . . 119.05(15) ?
N1 C14 C13 . . 119.22(15) ?
C7 N1 C14 . . 117.80(14) ?
C7 O1 C8 . . 121.64(12) ?

loop_
_geom_bond_atom_site_label_1
_geom_bond_atom_site_label_2
_geom_bond_site_symmetry_2
_geom_bond_distance
_geom_bond_publ_flag
C1 C2 . 1.384(2) ?
C1 C6 . 1.388(2) ?
C1 C7 . 1.462(2) ?
C2 C3 . 1.371(2) ?
C2 H2 . 0.9300 ?
C3 C4 . 1.374(3) ?
C3 H3 . 0.9300 ?
C4 C5 . 1.367(3) ?
C4 H4 . 0.9300 ?
C5 C6 . 1.376(3) ?
C5 H5 . 0.9300 ?
C6 H6 . 0.9300 ?
C7 N1 . 1.275(2) ?
C7 O1 . 1.3702(18) ?
C8 O2 . 1.1926(19) ?
C8 O1 . 1.3791(19) ?
C8 C9 . 1.448(2) ?
C9 C10 . 1.387(2) ?
C9 C14 . 1.393(2) ?
C10 C11 . 1.371(2) ?
C10 H10 . 0.9300 ?
C11 C12 . 1.381(3) ?
C11 H11 . 0.9300 ?
C12 C13 . 1.369(2) ?
C12 H12 . 0.9300 ?
C13 C14 . 1.394(2) ?
C13 H13 . 0.9300 ?
C14 N1 . 1.394(2) ?

loop_
_geom_hbond_atom_site_label_D
_geom_hbond_atom_site_label_H
_geom_hbond_atom_site_label_A
_geom_hbond_site_symmetry_A
_geom_hbond_distance_DH
_geom_hbond_distance_HA
_geom_hbond_distance_DA
_geom_hbond_angle_DHA
_geom_hbond_publ_flag
C6 H6 O1 . 0.93 2.39 2.713(2) 101 y
C10 H10 O2 3_656 0.93 2.51 3.294(2) 142 y

loop_
_geom_torsion_atom_site_label_1
_geom_torsion_atom_site_label_2
_geom_torsion_atom_site_label_3
_geom_torsion_atom_site_label_4
_geom_torsion_site_symmetry_1
_geom_torsion_site_symmetry_2
_geom_torsion_site_symmetry_3
_geom_torsion_site_symmetry_4
_geom_torsion
_geom_torsion_publ_flag
C6 C1 C2 C3 . . . . 0.9(2) ?
C7 C1 C2 C3 . . . . -179.33(15) ?
C1 C2 C3 C4 . . . . -1.0(3) ?
C2 C3 C4 C5 . . . . 0.7(3) ?
C3 C4 C5 C6 . . . . -0.1(3) ?
C4 C5 C6 C1 . . . . 0.0(3) ?
C2 C1 C6 C5 . . . . -0.4(3) ?
C7 C1 C6 C5 . . . . 179.88(15) ?
C2 C1 C7 N1 . . . . -3.3(2) ?
C6 C1 C7 N1 . . . . 176.50(15) ?
C2 C1 C7 O1 . . . . 176.31(13) ?
C6 C1 C7 O1 . . . . -3.9(2) ?
O2 C8 C9 C10 . . . . 3.1(3) ?
O1 C8 C9 C10 . . . . -177.93(14) ?
O2 C8 C9 C14 . . . . -175.84(17) ?
O1 C8 C9 C14 . . . . 3.1(2) ?
C14 C9 C10 C11 . . . . -0.1(2) ?
C8 C9 C10 C11 . . . . -179.02(15) ?
C9 C10 C11 C12 . . . . 0.8(3) ?
C10 C11 C12 C13 . . . . -0.6(3) ?
C11 C12 C13 C14 . . . . -0.3(3) ?
C10 C9 C14 N1 . . . . 178.74(14) ?
C8 C9 C14 N1 . . . . -2.3(2) ?
C10 C9 C14 C13 . . . . -0.8(2) ?
C8 C9 C14 C13 . . . . 178.16(14) ?
C12 C13 C14 C9 . . . . 1.0(2) ?
C12 C13 C14 N1 . . . . -178.56(14) ?
O1 C7 N1 C14 . . . . 0.9(2) ?
C1 C7 N1 C14 . . . . -179.59(12) ?
C9 C14 N1 C7 . . . . 0.2(2) ?
C13 C14 N1 C7 . . . . 179.81(15) ?
N1 C7 O1 C8 . . . . 0.1(2) ?
C1 C7 O1 C8 . . . . -179.43(13) ?
O2 C8 O1 C7 . . . . 176.92(16) ?
C9 C8 O1 C7 . . . . -2.1(2) ?

loop_
_cod_related_entry_id
_cod_related_entry_database
_cod_related_entry_code
1 ChemSpider 13324
